data_7715893
loop_
_publ_author_name
'Neumann, Till'
'Thompson, Benedict C.'
'Hebron, Denny'
'Graycon, Daniel M.'
'Collauto, Alberto'
'Roessler, Maxie M.'
'Wilson, Daniel W. N.'
'Musgrave, Rebecca A.'

_publ_section_title
;
 Heterobimetallic 3d-4f complexes supported by a Schiff-base tripodal
 ligand.
;
_journal_issue 23
_journal_name_full 'Dalton transactions (Cambridge, England : 2003)'
_journal_page_first 9921
_journal_page_last 9932
_journal_paper_doi 10.1039/d3dt03760f
_journal_volume 53
_journal_year 2024
_chemical_formula_moiety 'C30 H30 F3 Mn N3 Na2 O9 S, 2[C2H3N]'
_chemical_formula_sum 'C34 H36 F3 Mn N5 Na2 O9 S'
_chemical_formula_weight 848.66
_chemical_name_systematic exp_603
_space_group_crystal_system triclinic
_space_group_IT_number 2
_space_group_name_Hall '-P 1'
_space_group_name_H-M_alt 'P -1'
_atom_sites_solution_hydrogens geom
_atom_sites_solution_primary dual
_audit_creation_date 2024-02-09
_audit_creation_method
;
Olex2 1.3
(compiled 2020.11.12 svn.r5f609507 for OlexSys, GUI svn.r6408)
;
_audit_update_record
;
2024-02-28 deposited with the CCDC.	2024-04-30 downloaded from the CCDC.
;
_cell_angle_alpha 104.826(4)
_cell_angle_beta 106.697(4)
_cell_angle_gamma 105.433(4)
_cell_formula_units_Z 2
_cell_length_a 11.6556(5)
_cell_length_b 13.3317(5)
_cell_length_c 13.5391(6)
_cell_measurement_reflns_used 7299
_cell_measurement_temperature 150.00(10)
_cell_measurement_theta_max 72.0210
_cell_measurement_theta_min 4.1350
_cell_volume 1812.26(16)
_computing_cell_refinement 'CrysAlisPro 1.171.42.81a (Rigaku OD, 2023)'
_computing_data_collection 'CrysAlisPro 1.171.42.81a (Rigaku OD, 2023)'
_computing_data_reduction 'CrysAlisPro 1.171.42.81a (Rigaku OD, 2023)'
_computing_molecular_graphics 'Olex2 1.3 (Dolomanov et al., 2009)'
_computing_publication_material 'Olex2 1.3 (Dolomanov et al., 2009)'
_computing_structure_refinement 'SHELXL 2017/1 (Sheldrick, 2015)'
_computing_structure_solution 'SHELXT 2014/5 (Sheldrick, 2014)'
_diffrn_ambient_environment N~2~
_diffrn_ambient_temperature 150.00(10)
_diffrn_detector 'CCD plate'
_diffrn_detector_area_resol_mean 15.9832
_diffrn_detector_type Sapphire3
_diffrn_measured_fraction_theta_full 0.999
_diffrn_measured_fraction_theta_max 0.975
_diffrn_measurement_details
;
List of Runs (angles in degrees, time in seconds):

  # Type    Start    End  Width  t~exp~   \w     \q     \k     \f   Frames
#--------------------------------------------------------------------------
  1  \w    -25.00  17.00   1.00    6.61    --  -33.50  57.00 120.00   42
  2  \w   -106.00 -47.00   1.00    6.61    --  -33.50-178.00 120.00   59
  3  \w    -44.00 -17.00   1.00    6.61    --  -33.50 -57.00 150.00   27
  4  \w   -101.00 -63.00   1.00    6.61    --  -33.50 -57.00 150.00   38
  5  \w      2.00  74.00   1.00    6.61    --   36.21 -99.00   0.00   72
  6  \w     58.00  91.00   1.00    6.61    --   36.21-130.00 -78.00   33
  7  \w     37.00 103.00   1.00    6.61    --   36.21  57.00 -60.00   66
  8  \w      7.00 107.00   1.00    6.61    --   36.21  19.00  90.00  100
  9  \w    -31.00  53.00   1.00    6.61    --   36.21 -57.00 150.00   84
 10  \w      5.00  57.00   1.00    6.61    --   36.21 -77.00  90.00   52
 11  \w    151.00 176.00   1.00   26.44    --  108.00  45.00 -60.00   25
 12  \w     91.00 117.00   1.00   26.44    --  108.00  61.00  90.00   26
 13  \w    104.00 176.00   1.00   26.44    --  108.00  45.00 120.00   72
 14  \w     92.00 119.00   1.00   26.44    --  108.00  45.00 -60.00   27
 15  \w     43.00 106.00   1.00   26.44    --  108.00-111.00   0.00   63
 16  \w     44.00 124.00   1.00   26.44    --  108.00 -45.00 150.00   80
 17  \w     64.00 108.00   1.00   26.44    --  108.00-111.00 150.00   44
 18  \w    101.00 127.00   1.00   26.44    --  108.00 -77.00 150.00   26
 19  \w     42.00 118.00   1.00   26.44    --  108.00 -45.00  60.00   76
 20  \w     42.00  71.00   1.00   26.44    --  108.00 -94.00  30.00   29
 21  \w     77.00 103.00   1.00   26.44    --  108.00 -94.00  30.00   26
 22  \w     63.00 107.00   1.00   26.44    --  108.00-111.00-120.00   44
 23  \w     39.00 124.00   1.00   26.44    --  108.00 -30.00 -60.00   85
 24  \w     45.00  89.00   1.00   26.44    --  108.00 -94.00 -60.00   44
 25  \w     59.00 104.00   1.00   26.44    --  108.00 -61.00   0.00   45
 26  \w    148.00 173.00   1.00   26.44    --  108.00  61.00  90.00   25
 27  \w     52.00  77.00   1.00   26.44    --  108.00 -77.00 150.00   25
 28  \w     73.00 178.00   1.00   26.44    --  108.00  15.00-120.00  105
;
_diffrn_measurement_device 'four-circle diffractometer'
_diffrn_measurement_device_type 'Xcalibur, Sapphire3, Gemini'
_diffrn_measurement_method '\w scans'
_diffrn_orient_matrix_type 'CrysAlisPro convention (1999,Acta A55,543-557)'
_diffrn_orient_matrix_UB_11 -0.0114227000
_diffrn_orient_matrix_UB_12 -0.0999692000
_diffrn_orient_matrix_UB_13 -0.0948026000
_diffrn_orient_matrix_UB_21 0.0793724000
_diffrn_orient_matrix_UB_22 -0.0381520000
_diffrn_orient_matrix_UB_23 0.0848596000
_diffrn_orient_matrix_UB_31 -0.1247841000
_diffrn_orient_matrix_UB_32 -0.0711382000
_diffrn_orient_matrix_UB_33 0.0049286000
_diffrn_radiation_monochromator graphite
_diffrn_radiation_probe x-ray
_diffrn_radiation_type 'Cu K\a'
_diffrn_radiation_wavelength 1.54184
_diffrn_reflns_av_R_equivalents 0.0336
_diffrn_reflns_av_unetI/netI 0.0450
_diffrn_reflns_Laue_measured_fraction_full 0.999
_diffrn_reflns_Laue_measured_fraction_max 0.975
_diffrn_reflns_limit_h_max 11
_diffrn_reflns_limit_h_min -14
_diffrn_reflns_limit_k_max 15
_diffrn_reflns_limit_k_min -16
_diffrn_reflns_limit_l_max 16
_diffrn_reflns_limit_l_min -16
_diffrn_reflns_number 12129
_diffrn_reflns_point_group_measured_fraction_full 0.999
_diffrn_reflns_point_group_measured_fraction_max 0.975
_diffrn_reflns_theta_full 67.684
_diffrn_reflns_theta_max 72.132
_diffrn_reflns_theta_min 3.653
_diffrn_source 'fine-focus sealed X-ray tube'
_diffrn_source_type 'Enhance (Cu) X-ray Source'
_exptl_absorpt_coefficient_mu 4.417
_exptl_absorpt_correction_T_max 0.146
_exptl_absorpt_correction_T_min 0.020
_exptl_absorpt_correction_type analytical
_exptl_absorpt_process_details
;
CrysAlisPro 1.171.42.81a (Rigaku Oxford Diffraction, 2023)
Analytical numeric absorption correction using a multifaceted crystal
model based on expressions derived by R.C. Clark & J.S. Reid.
(Clark, R. C. & Reid, J. S. (1995). Acta Cryst. A51, 887-897)
Empirical absorption correction using spherical harmonics,
implemented in SCALE3 ABSPACK scaling algorithm.
;
_exptl_crystal_colour 'clear orangish yellow'
_exptl_crystal_colour_lustre clear
_exptl_crystal_colour_modifier orangish
_exptl_crystal_colour_primary yellow
_exptl_crystal_density_diffrn 1.555
_exptl_crystal_description block
_exptl_crystal_F_000 874
_exptl_crystal_size_max 0.696
_exptl_crystal_size_mid 0.365
_exptl_crystal_size_min 0.337
_refine_diff_density_max 0.880
_refine_diff_density_min -0.552
_refine_diff_density_rms 0.068
_refine_ls_extinction_method none
_refine_ls_goodness_of_fit_ref 1.048
_refine_ls_hydrogen_treatment constr
_refine_ls_matrix_type full
_refine_ls_number_parameters 446
_refine_ls_number_reflns 6974
_refine_ls_number_restraints 6
_refine_ls_restrained_S_all 1.048
_refine_ls_R_factor_all 0.0536
_refine_ls_R_factor_gt 0.0504
_refine_ls_shift/su_max 0.001
_refine_ls_shift/su_mean 0.000
_refine_ls_structure_factor_coef Fsqd
_refine_ls_weighting_details 'w=1/[\s^2^(Fo^2^)+(0.0951P)^2^+0.3202P] where P=(Fo^2^+2Fc^2^)/3'
_refine_ls_weighting_scheme calc
_refine_ls_wR_factor_gt 0.1428
_refine_ls_wR_factor_ref 0.1473
_reflns_Friedel_coverage 0.000
_reflns_number_gt 6397
_reflns_number_total 6974
_reflns_threshold_expression 'I > 2\s(I)'
_cod_data_source_file d3dt03760f2.cif
_cod_data_source_block exp_603
_cod_depositor_comments 'Adding full bibliography for 7715892--7715896.cif.'
_cod_original_cell_volume 1812.26(14)
_cod_database_code 7715893
_shelx_shelxl_version_number 2017/1
_chemical_oxdiff_formula MnUC29H30N3O6I2
_shelx_space_group_comment
;
The symmetry employed for this shelxl refinement is uniquely defined
by the following loop, which should always be used as a source of
symmetry information in preference to the above space-group names.
They are only intended as comments.
;
_shelx_estimated_absorpt_t_max 0.318
_shelx_estimated_absorpt_t_min 0.149
_reflns_odcompleteness_completeness 99.91
_reflns_odcompleteness_iscentric 1
_reflns_odcompleteness_theta 66.97
_olex2_refinement_description
;
1. Rigid bond restraints
 S1, O7, O8, O9
 with sigma for 1-2 distances of 0.005 and sigma for 1-3 distances of 0.005
2.a Secondary CH2 refined with riding coordinates:
 C3(H3A,H3B), C4(H4A,H4B), C5(H5A,H5B)
2.b Aromatic/amide H refined with riding coordinates:
 C6(H6), C8(H8), C9(H9), C10(H10), C14(H14), C16(H16), C17(H17), C18(H18),
 C22(H22), C24(H24), C25(H25), C26(H26)
2.c Idealised Me refined as rotating group:
 C1(H1A,H1B,H1C), C13(H13A,H13B,H13C), C21(H21A,H21B,H21C), C29(H29A,H29B,H29C)
;
_smtbx_masks_void_probe_radius 1.2
_smtbx_masks_void_truncation_radius 1.2
_olex2_submission_original_sample_id exp_603
_olex2_submission_special_instructions 'No special instructions were received'
_oxdiff_exptl_absorpt_empirical_details
;
Empirical correction (ABSPACK) includes:
- Absorption correction using spherical harmonics
- Frame scaling
;
_oxdiff_exptl_absorpt_empirical_full_max 1.308
_oxdiff_exptl_absorpt_empirical_full_min 0.758

loop_
_space_group_symop_operation_xyz
'x, y, z'
'-x, -y, -z'

loop_
_atom_site_label
_atom_site_type_symbol
_atom_site_fract_x
_atom_site_fract_y
_atom_site_fract_z
_atom_site_U_iso_or_equiv
_atom_site_adp_type
_atom_site_occupancy
_atom_site_site_symmetry_order
_atom_site_calc_flag
_atom_site_refinement_flags_posn
_atom_site_refinement_flags_adp
_atom_site_refinement_flags_occupancy
_atom_site_disorder_assembly
_atom_site_disorder_group
Mn1 Mn 0.23762(3) 0.38498(3) 0.76387(3) 0.03632(12) Uani 1 1 d . . . . .
S1 S 0.69950(6) 0.66826(6) 0.66136(5) 0.04469(16) Uani 1 1 d . U . . .
Na1 Na 0.13041(11) 0.31953(9) 0.47891(8) 0.0476(2) Uani 1 1 d . . . . .
Na2 Na 0.44516(10) 0.42758(9) 0.63187(9) 0.0456(2) Uani 1 1 d . . . . .
F1 F 0.6882(4) 0.7943(2) 0.8383(2) 0.0962(9) Uani 1 1 d . . . . .
F2 F 0.7369(4) 0.8809(2) 0.7361(3) 0.0985(9) Uani 1 1 d . . . . .
F3 F 0.5452(3) 0.7721(3) 0.6882(3) 0.1104(11) Uani 1 1 d . . . . .
O1 O 0.26683(17) 0.47403(15) 0.65358(14) 0.0409(4) Uani 1 1 d . . . . .
O2 O 0.1499(2) 0.49989(17) 0.46795(15) 0.0479(4) Uani 1 1 d . . . . .
O3 O 0.08658(18) 0.27509(16) 0.61548(15) 0.0440(4) Uani 1 1 d . . . . .
O4 O -0.01471(18) 0.12264(15) 0.42006(14) 0.0431(4) Uani 1 1 d . . . . .
O5 O 0.38850(17) 0.33732(16) 0.74005(15) 0.0429(4) Uani 1 1 d . . . . .
O6 O 0.51459(19) 0.26835(18) 0.62467(16) 0.0483(4) Uani 1 1 d . . . . .
O7 O 0.6233(3) 0.5766(2) 0.6760(2) 0.0718(6) Uani 1 1 d . U . . .
O8 O 0.8383(2) 0.7021(2) 0.7179(2) 0.0725(7) Uani 1 1 d . U . . .
O9 O 0.6670(3) 0.6692(2) 0.5518(2) 0.0690(6) Uani 1 1 d . U . . .
N1 N 0.3147(2) 0.55361(19) 0.88794(18) 0.0437(5) Uani 1 1 d . . . . .
N2 N 0.0688(2) 0.36404(19) 0.81896(17) 0.0409(4) Uani 1 1 d . . . . .
N3 N 0.2980(2) 0.32758(19) 0.91009(18) 0.0433(5) Uani 1 1 d . . . . .
C1 C 0.2285(3) 0.5174(3) 1.1285(2) 0.0506(6) Uani 1 1 d . . . . .
H1A H 0.316262 0.547371 1.184259 0.076 Uiso 1 1 calc R U . . .
H1B H 0.174108 0.457581 1.143073 0.076 Uiso 1 1 calc R U . . .
H1C H 0.193740 0.576926 1.131604 0.076 Uiso 1 1 calc R U . . .
C2 C 0.2308(3) 0.4705(2) 1.0127(2) 0.0433(5) Uani 1 1 d . . . . .
C3 C 0.3358(3) 0.5609(2) 1.0023(2) 0.0448(5) Uani 1 1 d . . . . .
H3A H 0.340220 0.635135 1.045007 0.054 Uiso 1 1 calc R U . . .
H3B H 0.420041 0.554866 1.035796 0.054 Uiso 1 1 calc R U . . .
C4 C 0.0944(2) 0.4418(2) 0.9276(2) 0.0435(5) Uani 1 1 d . . . . .
H4A H 0.029598 0.408818 0.955569 0.052 Uiso 1 1 calc R U . . .
H4B H 0.084849 0.511405 0.920159 0.052 Uiso 1 1 calc R U . . .
C5 C 0.2607(3) 0.3643(2) 1.0047(2) 0.0471(6) Uani 1 1 d . . . . .
H5A H 0.331527 0.378049 1.073896 0.057 Uiso 1 1 calc R U . . .
H5B H 0.183827 0.303984 0.997023 0.057 Uiso 1 1 calc R U . . .
C6 C 0.3278(3) 0.6444(2) 0.8697(2) 0.0459(5) Uani 1 1 d . . . . .
H6 H 0.361057 0.710410 0.933039 0.055 Uiso 1 1 calc R U . . .
C7 C 0.2981(3) 0.6591(2) 0.7636(2) 0.0445(5) Uani 1 1 d . . . . .
C8 C 0.2993(3) 0.7657(2) 0.7655(3) 0.0523(6) Uani 1 1 d . . . . .
H8 H 0.331730 0.825274 0.834476 0.063 Uiso 1 1 calc R U . . .
C9 C 0.2543(3) 0.7845(2) 0.6696(3) 0.0532(6) Uani 1 1 d . . . . .
H9 H 0.258697 0.857339 0.671989 0.064 Uiso 1 1 calc R U . . .
C10 C 0.2020(3) 0.6965(3) 0.5680(2) 0.0488(6) Uani 1 1 d . . . . .
H10 H 0.166007 0.708554 0.501638 0.059 Uiso 1 1 calc R U . . .
C11 C 0.2024(2) 0.5924(2) 0.5640(2) 0.0430(5) Uani 1 1 d . . . . .
C12 C 0.2580(2) 0.5712(2) 0.6619(2) 0.0400(5) Uani 1 1 d . . . . .
C13 C 0.0809(3) 0.5130(3) 0.3686(2) 0.0539(6) Uani 1 1 d . . . . .
H13A H 0.039923 0.440553 0.307709 0.081 Uiso 1 1 calc R U . . .
H13B H 0.140828 0.565378 0.350599 0.081 Uiso 1 1 calc R U . . .
H13C H 0.014713 0.541911 0.379539 0.081 Uiso 1 1 calc R U . . .
C14 C -0.0302(2) 0.2724(2) 0.7794(2) 0.0414(5) Uani 1 1 d . . . . .
H14 H -0.079122 0.262573 0.823879 0.050 Uiso 1 1 calc R U . . .
C15 C -0.0739(2) 0.1832(2) 0.6744(2) 0.0399(5) Uani 1 1 d . . . . .
C16 C -0.1800(2) 0.0858(2) 0.6486(2) 0.0446(5) Uani 1 1 d . . . . .
H16 H -0.217446 0.079639 0.701579 0.054 Uiso 1 1 calc R U . . .
C17 C -0.2295(3) 0.0006(2) 0.5489(2) 0.0490(6) Uani 1 1 d . . . . .
H17 H -0.299794 -0.064686 0.533725 0.059 Uiso 1 1 calc R U . . .
C18 C -0.1770(3) 0.0090(2) 0.4686(2) 0.0458(5) Uani 1 1 d . . . . .
H18 H -0.212812 -0.049626 0.398644 0.055 Uiso 1 1 calc R U . . .
C19 C -0.0725(2) 0.1033(2) 0.4921(2) 0.0399(5) Uani 1 1 d . . . . .
C20 C -0.0153(2) 0.1909(2) 0.5967(2) 0.0385(5) Uani 1 1 d . . . . .
C21 C -0.0601(3) 0.0355(2) 0.3153(2) 0.0472(6) Uani 1 1 d . . . . .
H21A H -0.149324 0.023692 0.272800 0.071 Uiso 1 1 calc R U . . .
H21B H -0.056056 -0.033432 0.326554 0.071 Uiso 1 1 calc R U . . .
H21C H -0.006037 0.056463 0.274761 0.071 Uiso 1 1 calc R U . . .
C22 C 0.3426(3) 0.2493(2) 0.9083(2) 0.0435(5) Uani 1 1 d . . . . .
H22 H 0.339737 0.217013 0.962891 0.052 Uiso 1 1 calc R U . . .
C23 C 0.3972(2) 0.2050(2) 0.8312(2) 0.0426(5) Uani 1 1 d . . . . .
C24 C 0.4376(3) 0.1160(2) 0.8415(2) 0.0497(6) Uani 1 1 d . . . . .
H24 H 0.421070 0.083441 0.893141 0.060 Uiso 1 1 calc R U . . .
C25 C 0.5002(3) 0.0757(3) 0.7785(3) 0.0556(7) Uani 1 1 d . . . . .
H25 H 0.524630 0.014409 0.785016 0.067 Uiso 1 1 calc R U . . .
C26 C 0.5278(3) 0.1256(3) 0.7043(3) 0.0519(6) Uani 1 1 d . . . . .
H26 H 0.572489 0.098882 0.661341 0.062 Uiso 1 1 calc R U . . .
C27 C 0.4907(2) 0.2127(2) 0.6934(2) 0.0442(5) Uani 1 1 d . . . . .
C28 C 0.4207(2) 0.2547(2) 0.7548(2) 0.0403(5) Uani 1 1 d . . . . .
C29 C 0.5907(3) 0.2372(3) 0.5656(3) 0.0630(8) Uani 1 1 d . . . . .
H29A H 0.544829 0.159710 0.514261 0.095 Uiso 1 1 calc R U . . .
H29B H 0.673047 0.244127 0.617925 0.095 Uiso 1 1 calc R U . . .
H29C H 0.606371 0.286161 0.524082 0.095 Uiso 1 1 calc R U . . .
C30 C 0.6676(4) 0.7863(3) 0.7365(3) 0.0600(7) Uani 1 1 d . . . . .

loop_
_atom_site_aniso_label
_atom_site_aniso_U_11
_atom_site_aniso_U_22
_atom_site_aniso_U_33
_atom_site_aniso_U_23
_atom_site_aniso_U_13
_atom_site_aniso_U_12
Mn1 0.0339(2) 0.0362(2) 0.0373(2) 0.01394(15) 0.01404(15) 0.00936(15)
S1 0.0476(3) 0.0462(3) 0.0456(3) 0.0210(3) 0.0236(3) 0.0147(3)
Na1 0.0504(6) 0.0438(5) 0.0427(5) 0.0153(4) 0.0191(4) 0.0074(4)
Na2 0.0442(5) 0.0446(5) 0.0500(5) 0.0201(4) 0.0224(4) 0.0120(4)
F1 0.161(3) 0.0911(17) 0.0639(13) 0.0341(12) 0.0633(16) 0.0597(19)
F2 0.151(3) 0.0533(12) 0.116(2) 0.0367(13) 0.086(2) 0.0312(15)
F3 0.0903(19) 0.136(3) 0.112(2) 0.0264(19) 0.0396(17) 0.068(2)
O1 0.0438(9) 0.0379(8) 0.0420(8) 0.0165(7) 0.0174(7) 0.0132(7)
O2 0.0526(10) 0.0485(10) 0.0429(9) 0.0208(8) 0.0164(8) 0.0168(8)
O3 0.0403(9) 0.0428(9) 0.0414(8) 0.0136(7) 0.0165(7) 0.0045(7)
O4 0.0436(9) 0.0414(9) 0.0400(8) 0.0136(7) 0.0163(7) 0.0098(7)
O5 0.0424(9) 0.0449(9) 0.0474(9) 0.0208(8) 0.0206(7) 0.0176(8)
O6 0.0447(9) 0.0549(11) 0.0513(10) 0.0209(8) 0.0248(8) 0.0186(8)
O7 0.0745(15) 0.0550(13) 0.0867(17) 0.0279(12) 0.0426(14) 0.0095(11)
O8 0.0468(11) 0.0693(15) 0.0793(15) 0.0115(12) 0.0145(11) 0.0127(10)
O9 0.0909(18) 0.0710(15) 0.0530(12) 0.0230(11) 0.0328(12) 0.0349(14)
N1 0.0411(11) 0.0432(11) 0.0415(10) 0.0132(9) 0.0161(9) 0.0089(9)
N2 0.0365(10) 0.0433(11) 0.0398(10) 0.0123(8) 0.0151(8) 0.0122(8)
N3 0.0393(10) 0.0457(11) 0.0451(11) 0.0178(9) 0.0183(9) 0.0122(9)
C1 0.0494(14) 0.0578(16) 0.0416(13) 0.0153(12) 0.0190(11) 0.0159(12)
C2 0.0409(12) 0.0448(13) 0.0410(12) 0.0148(10) 0.0158(10) 0.0114(10)
C3 0.0419(12) 0.0445(13) 0.0389(12) 0.0121(10) 0.0128(10) 0.0077(10)
C4 0.0405(12) 0.0472(13) 0.0403(12) 0.0124(10) 0.0171(10) 0.0138(10)
C5 0.0501(14) 0.0517(15) 0.0454(13) 0.0218(11) 0.0219(11) 0.0191(12)
C6 0.0439(13) 0.0383(12) 0.0470(13) 0.0097(10) 0.0158(11) 0.0094(10)
C7 0.0423(12) 0.0398(13) 0.0509(14) 0.0179(11) 0.0186(11) 0.0117(10)
C8 0.0563(15) 0.0414(14) 0.0581(16) 0.0153(12) 0.0240(13) 0.0161(12)
C9 0.0621(17) 0.0441(14) 0.0652(17) 0.0256(13) 0.0304(14) 0.0247(13)
C10 0.0493(14) 0.0555(16) 0.0568(15) 0.0306(13) 0.0272(12) 0.0245(12)
C11 0.0401(12) 0.0470(14) 0.0476(13) 0.0205(11) 0.0215(10) 0.0158(10)
C12 0.0349(11) 0.0390(12) 0.0487(13) 0.0190(10) 0.0196(10) 0.0103(9)
C13 0.0520(15) 0.0621(17) 0.0478(14) 0.0257(13) 0.0151(12) 0.0198(13)
C14 0.0351(11) 0.0462(13) 0.0445(12) 0.0178(10) 0.0172(9) 0.0136(10)
C15 0.0364(11) 0.0390(12) 0.0449(12) 0.0170(10) 0.0165(9) 0.0117(10)
C16 0.0372(12) 0.0473(14) 0.0495(13) 0.0210(11) 0.0187(10) 0.0100(10)
C17 0.0384(12) 0.0419(13) 0.0535(14) 0.0155(11) 0.0145(11) 0.0000(10)
C18 0.0431(13) 0.0394(13) 0.0427(12) 0.0101(10) 0.0130(10) 0.0050(10)
C19 0.0373(11) 0.0389(12) 0.0416(12) 0.0156(10) 0.0132(9) 0.0121(10)
C20 0.0333(11) 0.0357(11) 0.0434(12) 0.0151(10) 0.0132(9) 0.0086(9)
C21 0.0504(14) 0.0457(14) 0.0428(12) 0.0132(11) 0.0178(11) 0.0161(11)
C22 0.0415(12) 0.0421(12) 0.0442(12) 0.0203(10) 0.0142(10) 0.0091(10)
C23 0.0361(11) 0.0393(12) 0.0465(12) 0.0148(10) 0.0133(10) 0.0083(10)
C24 0.0485(14) 0.0436(14) 0.0547(14) 0.0207(12) 0.0169(12) 0.0136(11)
C25 0.0542(16) 0.0470(15) 0.0711(18) 0.0242(14) 0.0242(14) 0.0234(13)
C26 0.0448(13) 0.0494(15) 0.0602(16) 0.0137(12) 0.0217(12) 0.0193(12)
C27 0.0352(11) 0.0446(13) 0.0457(12) 0.0133(10) 0.0140(10) 0.0086(10)
C28 0.0326(11) 0.0383(12) 0.0419(11) 0.0117(10) 0.0113(9) 0.0067(9)
C29 0.0580(17) 0.081(2) 0.0737(19) 0.0357(18) 0.0421(16) 0.0352(17)
C30 0.072(2) 0.0611(18) 0.0584(17) 0.0266(14) 0.0357(15) 0.0249(16)

loop_
_atom_type_symbol
_atom_type_description
_atom_type_scat_dispersion_real
_atom_type_scat_dispersion_imag
_atom_type_scat_source
C C 0.0181 0.0091 'International Tables Vol C Tables 4.2.6.8 and 6.1.1.4'
H H 0.0000 0.0000 'International Tables Vol C Tables 4.2.6.8 and 6.1.1.4'
F F 0.0727 0.0534 'International Tables Vol C Tables 4.2.6.8 and 6.1.1.4'
Mn Mn -0.5299 2.8052 'International Tables Vol C Tables 4.2.6.8 and 6.1.1.4'
N N 0.0311 0.0180 'International Tables Vol C Tables 4.2.6.8 and 6.1.1.4'
Na Na 0.1353 0.1239 'International Tables Vol C Tables 4.2.6.8 and 6.1.1.4'
O O 0.0492 0.0322 'International Tables Vol C Tables 4.2.6.8 and 6.1.1.4'
S S 0.3331 0.5567 'International Tables Vol C Tables 4.2.6.8 and 6.1.1.4'

loop_
_exptl_crystal_face_index_h
_exptl_crystal_face_index_k
_exptl_crystal_face_index_l
_exptl_crystal_face_perp_dist
-2 2 -1 0.1540
-7 4 -2 0.1724
0 -8 6 0.2064
7 -4 1 0.2302
6 -5 2 0.2067
0 8 -6 0.2443
-4 7 -5 0.1712
-6 -3 4 0.3148
3 -7 5 0.1839
-3 5 -7 0.1673
-5 3 -4 0.1674
0 6 -8 0.2062
6 3 -4 0.3677
4 -4 6 0.1730
1 -6 8 0.1726
5 -3 4 0.2141
2 6 -8 0.2623
-6 3 -4 0.1754
0 -6 8 0.1832
1 -1 7 0.1512
0 -2 8 0.1479
-1 -2 9 0.1540
-3 0 -6 0.1887
-4 -1 -5 0.1923
1 2 -9 0.1934
3 0 6 0.2115
4 3 -8 0.2492
-1 1 -8 0.1853
-4 4 7 0.1531
-2 5 5 0.2000
4 -4 -7 0.1952
6 0 -7 0.2550
1 -5 -5 0.1865
-4 -5 0 0.2601
-6 1 7 0.2473
-5 3 7 0.1689
0 -5 -4 0.1903
4 -3 -7 0.1942
-5 7 1 0.1590
-2 9 -1 0.2560
-7 6 2 0.1533
7 -5 -2 0.2145
8 -2 -4 0.2669
4 -8 0 0.1873
3 -9 1 0.1815
-1 -8 3 0.2426
1 -4 8 0.1586
5 -2 5 0.2074

loop_
_geom_angle_atom_site_label_1
_geom_angle_atom_site_label_2
_geom_angle_atom_site_label_3
_geom_angle
_geom_angle_site_symmetry_1
_geom_angle_site_symmetry_3
_geom_angle_publ_flag
Na2 Mn1 Na1 57.83(3) . . ?
O1 Mn1 Na1 44.02(5) . . ?
O1 Mn1 Na2 44.22(5) . . ?
O1 Mn1 N1 83.39(8) . . ?
O1 Mn1 N2 123.33(7) . . ?
O1 Mn1 N3 156.05(8) . . ?
O3 Mn1 Na1 37.65(5) . . ?
O3 Mn1 Na2 91.42(5) . . ?
O3 Mn1 O1 79.34(7) . . ?
O3 Mn1 O5 99.49(7) . . ?
O3 Mn1 N1 143.67(8) . . ?
O3 Mn1 N2 79.64(8) . . ?
O3 Mn1 N3 120.35(8) . . ?
O5 Mn1 Na1 82.68(5) . . ?
O5 Mn1 Na2 39.95(5) . . ?
O5 Mn1 O1 84.11(7) . . ?
O5 Mn1 N1 110.27(8) . . ?
O5 Mn1 N2 151.25(8) . . ?
O5 Mn1 N3 79.40(7) . . ?
N1 Mn1 Na1 125.31(6) . . ?
N1 Mn1 Na2 98.11(6) . . ?
N1 Mn1 N2 83.68(8) . . ?
N1 Mn1 N3 86.14(8) . . ?
N2 Mn1 Na1 110.31(6) . . ?
N2 Mn1 Na2 166.51(6) . . ?
N2 Mn1 N3 76.55(8) . . ?
N3 Mn1 Na1 147.82(6) . . ?
N3 Mn1 Na2 116.86(6) . . ?
O7 S1 Na1 130.71(12) . 2_666 ?
O7 S1 O8 115.56(19) . . ?
O7 S1 O9 117.21(18) . . ?
O7 S1 C30 103.98(16) . . ?
O8 S1 Na1 61.78(12) . 2_666 ?
O8 S1 C30 102.15(17) . . ?
O9 S1 Na1 51.19(12) . 2_666 ?
O9 S1 O8 111.46(18) . . ?
O9 S1 C30 104.21(15) . . ?
C30 S1 Na1 125.13(11) . 2_666 ?
S1 Na1 Mn1 126.61(4) 2_666 . ?
S1 Na1 Na2 66.81(3) 2_666 . ?
S1 Na1 C20 149.92(6) 2_666 . ?
Na2 Na1 Mn1 60.01(3) . . ?
O1 Na1 Mn1 38.27(4) . . ?
O1 Na1 S1 103.18(6) . 2_666 ?
O1 Na1 Na2 45.83(5) . . ?
O1 Na1 O4 136.73(7) . . ?
O1 Na1 O8 124.97(8) . 2_666 ?
O1 Na1 O9 85.89(8) . 2_666 ?
O1 Na1 C20 91.37(7) . . ?
O2 Na1 Mn1 100.90(6) . . ?
O2 Na1 S1 80.54(6) . 2_666 ?
O2 Na1 Na2 87.43(6) . . ?
O2 Na1 O1 66.30(7) . . ?
O2 Na1 O4 146.32(8) . . ?
O2 Na1 O8 77.84(8) . 2_666 ?
O2 Na1 O9 91.64(9) . 2_666 ?
O2 Na1 C20 129.54(8) . . ?
O3 Na1 Mn1 34.93(5) . . ?
O3 Na1 S1 149.41(7) . 2_666 ?
O3 Na1 Na2 91.05(6) . . ?
O3 Na1 O1 71.18(7) . . ?
O3 Na1 O2 120.97(8) . . ?
O3 Na1 O4 66.33(7) . . ?
O3 Na1 O8 160.65(9) . 2_666 ?
O3 Na1 O9 124.27(9) . 2_666 ?
O3 Na1 C20 20.73(7) . . ?
O4 Na1 Mn1 98.52(5) . . ?
O4 Na1 S1 108.99(6) . 2_666 ?
O4 Na1 Na2 126.20(6) . . ?
O4 Na1 O8 95.66(8) . 2_666 ?
O4 Na1 C20 47.47(6) . . ?
O8 Na1 Mn1 154.51(7) 2_666 . ?
O8 Na1 S1 27.92(5) 2_666 2_666 ?
O8 Na1 Na2 94.55(6) 2_666 . ?
O8 Na1 C20 143.03(8) 2_666 . ?
O9 Na1 Mn1 100.95(7) 2_666 . ?
O9 Na1 S1 26.55(6) 2_666 2_666 ?
O9 Na1 Na2 42.89(6) 2_666 . ?
O9 Na1 O4 111.35(9) 2_666 . ?
O9 Na1 O8 53.95(8) 2_666 2_666 ?
O9 Na1 C20 133.15(9) 2_666 . ?
C20 Na1 Mn1 55.65(5) . . ?
C20 Na1 Na2 109.17(6) . . ?
Na1 Na2 Mn1 62.16(3) . . ?
O1 Na2 Mn1 39.35(4) . . ?
O1 Na2 Na1 47.03(5) . . ?
O1 Na2 O6 136.80(8) . . ?
O5 Na2 Mn1 36.84(5) . . ?
O5 Na2 Na1 84.27(6) . . ?
O5 Na2 O1 76.15(7) . . ?
O5 Na2 O6 66.87(7) . . ?
O5 Na2 O7 128.95(10) . . ?
O5 Na2 O9 113.97(10) . 2_666 ?
O6 Na2 Mn1 101.69(6) . . ?
O6 Na2 Na1 105.98(6) . . ?
O7 Na2 Mn1 130.11(8) . . ?
O7 Na2 Na1 140.89(9) . . ?
O7 Na2 O1 114.19(10) . . ?
O7 Na2 O6 106.32(10) . . ?
O7 Na2 O9 115.31(11) . 2_666 ?
O9 Na2 Mn1 108.09(8) 2_666 . ?
O9 Na2 Na1 48.18(8) 2_666 . ?
O9 Na2 O1 92.04(9) 2_666 . ?
O9 Na2 O6 83.59(9) 2_666 . ?
Mn1 O1 Na1 97.72(7) . . ?
Mn1 O1 Na2 96.43(7) . . ?
Na2 O1 Na1 87.15(7) . . ?
C12 O1 Mn1 125.65(16) . . ?
C12 O1 Na1 117.12(15) . . ?
C12 O1 Na2 123.89(15) . . ?
C11 O2 Na1 119.51(15) . . ?
C11 O2 C13 116.6(2) . . ?
C13 O2 Na1 122.03(18) . . ?
Mn1 O3 Na1 107.41(8) . . ?
C20 O3 Mn1 130.45(16) . . ?
C20 O3 Na1 122.07(16) . . ?
C19 O4 Na1 113.74(15) . . ?
C19 O4 C21 117.4(2) . . ?
C21 O4 Na1 127.94(16) . . ?
Mn1 O5 Na2 103.21(8) . . ?
C28 O5 Mn1 129.91(16) . . ?
C28 O5 Na2 124.44(16) . . ?
C27 O6 Na2 116.87(16) . . ?
C27 O6 C29 117.1(2) . . ?
C29 O6 Na2 125.57(19) . . ?
S1 O7 Na2 155.7(2) . . ?
S1 O8 Na1 90.30(13) . 2_666 ?
S1 O9 Na1 102.25(15) . 2_666 ?
S1 O9 Na2 147.58(19) . 2_666 ?
Na2 O9 Na1 88.93(9) 2_666 2_666 ?
C3 N1 Mn1 116.12(17) . . ?
C6 N1 Mn1 126.78(19) . . ?
C6 N1 C3 116.5(2) . . ?
C4 N2 Mn1 116.12(16) . . ?
C14 N2 Mn1 123.61(17) . . ?
C14 N2 C4 116.7(2) . . ?
C5 N3 Mn1 119.44(16) . . ?
C22 N3 Mn1 124.15(18) . . ?
C22 N3 C5 115.2(2) . . ?
H1A C1 H1B 109.5 . . ?
H1A C1 H1C 109.5 . . ?
H1B C1 H1C 109.5 . . ?
C2 C1 H1A 109.5 . . ?
C2 C1 H1B 109.5 . . ?
C2 C1 H1C 109.5 . . ?
C1 C2 C4 107.0(2) . . ?
C3 C2 C1 107.4(2) . . ?
C3 C2 C4 112.9(2) . . ?
C5 C2 C1 107.4(2) . . ?
C5 C2 C3 111.9(2) . . ?
C5 C2 C4 110.0(2) . . ?
N1 C3 C2 114.0(2) . . ?
N1 C3 H3A 108.8 . . ?
N1 C3 H3B 108.8 . . ?
C2 C3 H3A 108.8 . . ?
C2 C3 H3B 108.8 . . ?
H3A C3 H3B 107.7 . . ?
N2 C4 C2 112.8(2) . . ?
N2 C4 H4A 109.0 . . ?
N2 C4 H4B 109.0 . . ?
C2 C4 H4A 109.0 . . ?
C2 C4 H4B 109.0 . . ?
H4A C4 H4B 107.8 . . ?
N3 C5 C2 112.3(2) . . ?
N3 C5 H5A 109.1 . . ?
N3 C5 H5B 109.1 . . ?
C2 C5 H5A 109.1 . . ?
C2 C5 H5B 109.1 . . ?
H5A C5 H5B 107.9 . . ?
N1 C6 H6 116.1 . . ?
N1 C6 C7 127.9(2) . . ?
C7 C6 H6 116.1 . . ?
C8 C7 C6 115.9(2) . . ?
C8 C7 C12 120.3(3) . . ?
C12 C7 C6 123.5(2) . . ?
C7 C8 H8 119.5 . . ?
C9 C8 C7 120.9(3) . . ?
C9 C8 H8 119.5 . . ?
C8 C9 H9 120.0 . . ?
C8 C9 C10 119.9(3) . . ?
C10 C9 H9 120.0 . . ?
C9 C10 H10 120.0 . . ?
C11 C10 C9 120.1(3) . . ?
C11 C10 H10 120.0 . . ?
O2 C11 C12 114.0(2) . . ?
C10 C11 O2 124.2(2) . . ?
C10 C11 C12 121.8(3) . . ?
O1 C12 C7 123.9(2) . . ?
O1 C12 C11 119.8(2) . . ?
C7 C12 C11 116.3(2) . . ?
O2 C13 H13A 109.5 . . ?
O2 C13 H13B 109.5 . . ?
O2 C13 H13C 109.5 . . ?
H13A C13 H13B 109.5 . . ?
H13A C13 H13C 109.5 . . ?
H13B C13 H13C 109.5 . . ?
N2 C14 H14 116.7 . . ?
N2 C14 C15 126.6(2) . . ?
C15 C14 H14 116.7 . . ?
C16 C15 C14 118.2(2) . . ?
C16 C15 C20 119.4(2) . . ?
C20 C15 C14 122.4(2) . . ?
C15 C16 H16 119.4 . . ?
C17 C16 C15 121.2(2) . . ?
C17 C16 H16 119.4 . . ?
C16 C17 H17 119.9 . . ?
C16 C17 C18 120.3(2) . . ?
C18 C17 H17 119.9 . . ?
C17 C18 H18 120.2 . . ?
C19 C18 C17 119.7(2) . . ?
C19 C18 H18 120.2 . . ?
O4 C19 C18 125.2(2) . . ?
O4 C19 C20 113.5(2) . . ?
C18 C19 C20 121.3(2) . . ?
O3 C20 Na1 37.20(11) . . ?
O3 C20 C15 123.6(2) . . ?
O3 C20 C19 118.4(2) . . ?
C15 C20 Na1 153.90(18) . . ?
C19 C20 Na1 83.72(15) . . ?
C19 C20 C15 118.0(2) . . ?
O4 C21 H21A 109.5 . . ?
O4 C21 H21B 109.5 . . ?
O4 C21 H21C 109.5 . . ?
H21A C21 H21B 109.5 . . ?
H21A C21 H21C 109.5 . . ?
H21B C21 H21C 109.5 . . ?
N3 C22 H22 116.7 . . ?
N3 C22 C23 126.6(2) . . ?
C23 C22 H22 116.7 . . ?
C24 C23 C22 117.6(2) . . ?
C24 C23 C28 120.2(3) . . ?
C28 C23 C22 121.9(2) . . ?
C23 C24 H24 119.3 . . ?
C25 C24 C23 121.3(3) . . ?
C25 C24 H24 119.3 . . ?
C24 C25 H25 120.3 . . ?
C24 C25 C26 119.5(3) . . ?
C26 C25 H25 120.3 . . ?
C25 C26 H26 119.8 . . ?
C27 C26 C25 120.3(3) . . ?
C27 C26 H26 119.8 . . ?
O6 C27 C28 113.2(2) . . ?
C26 C27 O6 124.9(3) . . ?
C26 C27 C28 121.9(3) . . ?
O5 C28 C23 124.8(2) . . ?
O5 C28 C27 118.5(2) . . ?
C23 C28 C27 116.6(2) . . ?
O6 C29 H29A 109.5 . . ?
O6 C29 H29B 109.5 . . ?
O6 C29 H29C 109.5 . . ?
H29A C29 H29B 109.5 . . ?
H29A C29 H29C 109.5 . . ?
H29B C29 H29C 109.5 . . ?
F1 C30 S1 111.7(3) . . ?
F1 C30 F2 108.8(3) . . ?
F1 C30 F3 107.5(3) . . ?
F2 C30 S1 112.1(2) . . ?
F2 C30 F3 107.1(3) . . ?
F3 C30 S1 109.4(3) . . ?

loop_
_geom_bond_atom_site_label_1
_geom_bond_atom_site_label_2
_geom_bond_distance
_geom_bond_site_symmetry_2
_geom_bond_publ_flag
Mn1 Na1 3.4835(11) . ?
Mn1 Na2 3.4118(11) . ?
Mn1 O1 2.1771(18) . ?
Mn1 O3 2.0906(19) . ?
Mn1 O5 2.1014(18) . ?
Mn1 N1 2.193(2) . ?
Mn1 N2 2.272(2) . ?
Mn1 N3 2.294(2) . ?
S1 Na1 3.1168(12) 2_666 ?
S1 O7 1.403(3) . ?
S1 O8 1.459(3) . ?
S1 O9 1.426(2) . ?
S1 C30 1.833(3) . ?
Na1 Na2 3.3344(15) . ?
Na1 O1 2.443(2) . ?
Na1 O2 2.401(2) . ?
Na1 O3 2.230(2) . ?
Na1 O4 2.486(2) . ?
Na1 O8 2.746(3) 2_666 ?
Na1 O9 2.485(3) 2_666 ?
Na1 C20 3.126(3) . ?
Na2 O1 2.394(2) . ?
Na2 O5 2.250(2) . ?
Na2 O6 2.454(2) . ?
Na2 O7 2.258(3) . ?
Na2 O9 2.270(3) 2_666 ?
F1 C30 1.300(4) . ?
F2 C30 1.306(4) . ?
F3 C30 1.324(5) . ?
O1 C12 1.306(3) . ?
O2 C11 1.381(3) . ?
O2 C13 1.436(3) . ?
O3 C20 1.306(3) . ?
O4 C19 1.373(3) . ?
O4 C21 1.428(3) . ?
O5 C28 1.298(3) . ?
O6 C27 1.373(4) . ?
O6 C29 1.425(3) . ?
N1 C3 1.469(3) . ?
N1 C6 1.275(4) . ?
N2 C4 1.459(3) . ?
N2 C14 1.293(4) . ?
N3 C5 1.478(3) . ?
N3 C22 1.282(4) . ?
C1 H1A 0.9800 . ?
C1 H1B 0.9800 . ?
C1 H1C 0.9800 . ?
C1 C2 1.542(4) . ?
C2 C3 1.540(4) . ?
C2 C4 1.549(4) . ?
C2 C5 1.531(4) . ?
C3 H3A 0.9900 . ?
C3 H3B 0.9900 . ?
C4 H4A 0.9900 . ?
C4 H4B 0.9900 . ?
C5 H5A 0.9900 . ?
C5 H5B 0.9900 . ?
C6 H6 0.9500 . ?
C6 C7 1.455(4) . ?
C7 C8 1.412(4) . ?
C7 C12 1.414(4) . ?
C8 H8 0.9500 . ?
C8 C9 1.368(5) . ?
C9 H9 0.9500 . ?
C9 C10 1.396(4) . ?
C10 H10 0.9500 . ?
C10 C11 1.377(4) . ?
C11 C12 1.432(4) . ?
C13 H13A 0.9800 . ?
C13 H13B 0.9800 . ?
C13 H13C 0.9800 . ?
C14 H14 0.9500 . ?
C14 C15 1.446(4) . ?
C15 C16 1.415(4) . ?
C15 C20 1.420(4) . ?
C16 H16 0.9500 . ?
C16 C17 1.366(4) . ?
C17 H17 0.9500 . ?
C17 C18 1.407(4) . ?
C18 H18 0.9500 . ?
C18 C19 1.386(4) . ?
C19 C20 1.418(4) . ?
C21 H21A 0.9800 . ?
C21 H21B 0.9800 . ?
C21 H21C 0.9800 . ?
C22 H22 0.9500 . ?
C22 C23 1.451(4) . ?
C23 C24 1.412(4) . ?
C23 C28 1.415(4) . ?
C24 H24 0.9500 . ?
C24 C25 1.372(4) . ?
C25 H25 0.9500 . ?
C25 C26 1.405(5) . ?
C26 H26 0.9500 . ?
C26 C27 1.369(4) . ?
C27 C28 1.437(4) . ?
C29 H29A 0.9800 . ?
C29 H29B 0.9800 . ?
C29 H29C 0.9800 . ?

loop_
_geom_torsion_atom_site_label_1
_geom_torsion_atom_site_label_2
_geom_torsion_atom_site_label_3
_geom_torsion_atom_site_label_4
_geom_torsion
_geom_torsion_site_symmetry_1
_geom_torsion_site_symmetry_2
_geom_torsion_site_symmetry_3
_geom_torsion_site_symmetry_4
_geom_torsion_publ_flag
Mn1 O1 C12 C7 36.6(3) . . . . ?
Mn1 O1 C12 C11 -141.97(19) . . . . ?
Mn1 O3 C20 Na1 -176.9(3) . . . . ?
Mn1 O3 C20 C15 27.9(4) . . . . ?
Mn1 O3 C20 C19 -153.52(18) . . . . ?
Mn1 O5 C28 C23 -27.8(4) . . . . ?
Mn1 O5 C28 C27 155.28(18) . . . . ?
Mn1 N1 C3 C2 -38.6(3) . . . . ?
Mn1 N1 C6 C7 -1.5(4) . . . . ?
Mn1 N2 C4 C2 -36.6(3) . . . . ?
Mn1 N2 C14 C15 -21.9(4) . . . . ?
Mn1 N3 C5 C2 -22.0(3) . . . . ?
Mn1 N3 C22 C23 18.7(4) . . . . ?
Na1 S1 O7 Na2 -82.6(5) 2_666 . . . ?
Na1 S1 O9 Na2 107.8(3) 2_666 . . 2_666 ?
Na1 S1 C30 F1 -130.2(3) 2_666 . . . ?
Na1 S1 C30 F2 -7.7(4) 2_666 . . . ?
Na1 S1 C30 F3 110.9(3) 2_666 . . . ?
Na1 O1 C12 C7 160.21(19) . . . . ?
Na1 O1 C12 C11 -18.4(3) . . . . ?
Na1 O2 C11 C10 -170.7(2) . . . . ?
Na1 O2 C11 C12 8.9(3) . . . . ?
Na1 O3 C20 C15 -155.21(19) . . . . ?
Na1 O3 C20 C19 23.4(3) . . . . ?
Na1 O4 C19 C18 165.3(2) . . . . ?
Na1 O4 C19 C20 -14.5(2) . . . . ?
Na2 O1 C12 C7 -93.7(3) . . . . ?
Na2 O1 C12 C11 87.7(3) . . . . ?
Na2 O5 C28 C23 173.05(18) . . . . ?
Na2 O5 C28 C27 -3.9(3) . . . . ?
Na2 O6 C27 C26 -176.8(2) . . . . ?
Na2 O6 C27 C28 3.4(3) . . . . ?
O2 C11 C12 O1 6.6(3) . . . . ?
O2 C11 C12 C7 -172.1(2) . . . . ?
O4 C19 C20 Na1 10.56(18) . . . . ?
O4 C19 C20 O3 -3.4(3) . . . . ?
O4 C19 C20 C15 175.3(2) . . . . ?
O6 C27 C28 O5 -0.1(3) . . . . ?
O6 C27 C28 C23 -177.3(2) . . . . ?
O7 S1 O8 Na1 124.32(15) . . . 2_666 ?
O7 S1 O9 Na1 -121.85(17) . . . 2_666 ?
O7 S1 O9 Na2 -14.0(4) . . . 2_666 ?
O7 S1 C30 F1 54.3(3) . . . . ?
O7 S1 C30 F2 176.7(3) . . . . ?
O7 S1 C30 F3 -64.6(3) . . . . ?
O8 S1 O7 Na2 -156.3(4) . . . . ?
O8 S1 O9 Na1 14.48(18) . . . 2_666 ?
O8 S1 O9 Na2 122.3(3) . . . 2_666 ?
O8 S1 C30 F1 -66.3(3) . . . . ?
O8 S1 C30 F2 56.2(3) . . . . ?
O8 S1 C30 F3 174.8(3) . . . . ?
O9 S1 O7 Na2 -21.7(5) . . . . ?
O9 S1 O8 Na1 -12.78(16) . . . 2_666 ?
O9 S1 C30 F1 177.6(3) . . . . ?
O9 S1 C30 F2 -60.0(3) . . . . ?
O9 S1 C30 F3 58.7(3) . . . . ?
N1 C6 C7 C8 168.7(3) . . . . ?
N1 C6 C7 C12 -5.3(5) . . . . ?
N2 C14 C15 C16 176.0(2) . . . . ?
N2 C14 C15 C20 -4.8(4) . . . . ?
N3 C22 C23 C24 -178.2(3) . . . . ?
N3 C22 C23 C28 7.6(4) . . . . ?
C1 C2 C3 N1 -154.3(2) . . . . ?
C1 C2 C4 N2 -160.8(2) . . . . ?
C1 C2 C5 N3 -165.4(2) . . . . ?
C3 N1 C6 C7 -172.0(3) . . . . ?
C3 C2 C4 N2 81.3(3) . . . . ?
C3 C2 C5 N3 -47.8(3) . . . . ?
C4 N2 C14 C15 -179.7(2) . . . . ?
C4 C2 C3 N1 -36.6(3) . . . . ?
C4 C2 C5 N3 78.5(3) . . . . ?
C5 N3 C22 C23 -173.9(2) . . . . ?
C5 C2 C3 N1 88.2(3) . . . . ?
C5 C2 C4 N2 -44.5(3) . . . . ?
C6 N1 C3 C2 132.9(3) . . . . ?
C6 C7 C8 C9 -170.1(3) . . . . ?
C6 C7 C12 O1 -13.7(4) . . . . ?
C6 C7 C12 C11 165.0(2) . . . . ?
C7 C8 C9 C10 2.4(5) . . . . ?
C8 C7 C12 O1 172.6(2) . . . . ?
C8 C7 C12 C11 -8.7(4) . . . . ?
C8 C9 C10 C11 -3.8(5) . . . . ?
C9 C10 C11 O2 178.3(3) . . . . ?
C9 C10 C11 C12 -1.3(4) . . . . ?
C10 C11 C12 O1 -173.8(2) . . . . ?
C10 C11 C12 C7 7.5(4) . . . . ?
C12 C7 C8 C9 4.1(4) . . . . ?
C13 O2 C11 C10 -6.0(4) . . . . ?
C13 O2 C11 C12 173.7(2) . . . . ?
C14 N2 C4 C2 122.9(3) . . . . ?
C14 C15 C16 C17 177.2(2) . . . . ?
C14 C15 C20 Na1 -31.0(5) . . . . ?
C14 C15 C20 O3 4.2(4) . . . . ?
C14 C15 C20 C19 -174.4(2) . . . . ?
C15 C16 C17 C18 -1.1(4) . . . . ?
C16 C15 C20 Na1 148.2(3) . . . . ?
C16 C15 C20 O3 -176.6(2) . . . . ?
C16 C15 C20 C19 4.8(3) . . . . ?
C16 C17 C18 C19 1.5(4) . . . . ?
C17 C18 C19 O4 -178.4(2) . . . . ?
C17 C18 C19 C20 1.5(4) . . . . ?
C18 C19 C20 Na1 -169.3(2) . . . . ?
C18 C19 C20 O3 176.8(2) . . . . ?
C18 C19 C20 C15 -4.6(4) . . . . ?
C20 C15 C16 C17 -2.1(4) . . . . ?
C21 O4 C19 C18 -4.5(4) . . . . ?
C21 O4 C19 C20 175.7(2) . . . . ?
C22 N3 C5 C2 170.0(2) . . . . ?
C22 C23 C24 C25 -174.3(3) . . . . ?
C22 C23 C28 O5 -5.2(4) . . . . ?
C22 C23 C28 C27 171.8(2) . . . . ?
C23 C24 C25 C26 1.7(5) . . . . ?
C24 C23 C28 O5 -179.3(2) . . . . ?
C24 C23 C28 C27 -2.3(4) . . . . ?
C24 C25 C26 C27 -1.1(5) . . . . ?
C25 C26 C27 O6 179.0(3) . . . . ?
C25 C26 C27 C28 -1.3(4) . . . . ?
C26 C27 C28 O5 -179.9(2) . . . . ?
C26 C27 C28 C23 2.9(4) . . . . ?
C28 C23 C24 C25 0.1(4) . . . . ?
C29 O6 C27 C26 -4.1(4) . . . . ?
C29 O6 C27 C28 176.1(3) . . . . ?
C30 S1 O7 Na2 92.6(5) . . . . ?
C30 S1 O8 Na1 -123.54(12) . . . 2_666 ?
C30 S1 O9 Na1 123.92(15) . . . 2_666 ?
C30 S1 O9 Na2 -128.2(3) . . . 2_666 ?

loop_
_exptl_oxdiff_crystal_face_indexfrac_h
_exptl_oxdiff_crystal_face_indexfrac_k
_exptl_oxdiff_crystal_face_indexfrac_l
_exptl_oxdiff_crystal_face_x
_exptl_oxdiff_crystal_face_y
_exptl_oxdiff_crystal_face_z
-2.0000 2.0000 -1.0000 -0.0823 -0.3199 0.1024
-6.5785 4.4884 -1.8008 -0.2028 -0.8462 0.4927
0.1240 -7.6239 5.9778 0.1940 0.8080 0.5563
6.9041 -3.7224 1.1109 0.1879 0.7843 -0.5912
6.3633 -4.8795 2.1660 0.2098 0.8750 -0.4362
-0.4759 7.6725 -5.9232 -0.2000 -0.8331 -0.5156
-3.6286 7.2541 -4.7605 -0.2324 -0.9687 -0.0867
-6.0668 -3.1312 4.0711 -0.0036 -0.0166 0.9999
2.9678 -7.4834 5.1159 0.2292 0.9552 0.1872
-2.8157 4.8959 -6.7465 0.1823 -0.9828 -0.0302
-5.1455 3.0995 -4.4134 0.1673 -0.9012 0.3998
-0.3700 5.6964 -7.7267 0.1673 -0.9024 -0.3971
6.1239 3.0346 -3.8488 -0.0084 0.0437 -0.9990
4.2795 -3.9378 5.5115 -0.1777 0.9576 -0.2267
1.0276 -5.5626 7.5733 -0.1736 0.9365 0.3048
5.4532 -2.7236 3.9175 -0.1614 0.8692 -0.4674
1.7216 5.7501 -7.7109 0.1365 -0.7371 -0.6619
-5.6071 2.5134 -3.6395 0.1578 -0.8498 0.5029
0.0603 -5.7402 7.7728 -0.1637 0.8834 0.4391
1.3496 -0.6647 7.3657 -0.6473 0.7575 -0.0848
-0.4516 -1.6145 8.4512 -0.6346 0.7429 0.2128
-0.8607 -1.8129 8.5950 -0.6238 0.7302 0.2787
-2.7751 -0.1818 -5.9430 0.6133 -0.7177 0.3299
-3.7406 -0.8164 -4.6153 0.5619 -0.6574 0.5021
1.1854 1.9658 -8.6816 0.6130 -0.7176 -0.3306
2.7983 0.1964 5.9151 -0.6124 0.7166 -0.3340
3.5768 2.9443 -8.4446 0.4654 -0.5450 -0.6974
-0.7387 1.0009 -7.8172 0.6495 -0.7602 -0.0176
-3.6457 3.8161 6.6262 -0.9680 0.1273 0.2161
-1.5436 5.0376 5.2292 -0.9817 0.1290 -0.1400
3.6558 -3.8082 -6.6315 0.9676 -0.1273 -0.2180
6.1393 -0.4879 -6.9524 0.6378 -0.0841 -0.7656
0.7410 -5.3213 -4.5664 0.9564 -0.1257 0.2636
-3.5807 -5.2999 0.0996 0.5613 -0.0736 0.8243
-6.0658 0.6828 7.0113 -0.6637 0.0875 0.7429
-4.5037 3.0466 7.0045 -0.9172 0.1207 0.3798
0.1356 -5.4776 -4.0256 0.9277 -0.1219 0.3529
4.4195 -3.1320 -6.9744 0.9238 -0.1216 -0.3631
-5.3045 7.4515 0.7277 -0.7533 -0.6436 0.1354
-1.9172 8.6022 -1.4215 -0.7033 -0.6010 -0.3797
-6.5899 5.9403 1.8496 -0.6939 -0.5927 0.4088
6.9137 -5.2999 -2.2062 0.6600 0.5637 -0.4966
7.5014 -1.6465 -3.5637 0.4168 0.3558 -0.8365
4.0464 -8.1966 0.1611 0.7579 0.6476 0.0790
2.5439 -8.5710 1.0757 0.7258 0.6202 0.2976
-1.4909 -7.7096 2.9994 0.5034 0.4303 0.7493
1.3864 -3.7612 7.8018 -0.3795 0.9156 0.1330
4.6296 -1.5763 4.7253 -0.3433 0.8286 -0.4423

loop_
_smtbx_masks_void_nr
_smtbx_masks_void_average_x
_smtbx_masks_void_average_y
_smtbx_masks_void_average_z
_smtbx_masks_void_volume
_smtbx_masks_void_count_electrons
_smtbx_masks_void_content
1 -0.793 0.000 0.000 282.2 82.1 '4 acetonitrile'
